data_2233327
loop_
_publ_author_name
'Ma, Chao'
'Wang, Zhen-Zhong'
'Pan, Li'
'Tian, Yu'
'Xiao, Wei'

_publ_section_title
;
 (11a<i>S</i>)-7-Bromo-2,3,5,10,11,11a-hexahydro-1<i>H</i>-pyrrolo[2,1-<i>c</i>][1,4]benzodiazepine-3,11-dione
;
_journal_coeditor_code XU5404
_journal_issue 1
_journal_name_full 'Acta Crystallographica Section E'
_journal_page_first o126
_journal_paper_doi 10.1107/S1600536811052962
_journal_volume 68
_journal_year 2012
_chemical_formula_iupac 'C12 H11 Br N2 O2'
_chemical_formula_moiety 'C12 H11 Br N2 O2'
_chemical_formula_sum 'C12 H11 Br N2 O2'
_chemical_formula_weight 295.14
_chemical_name_systematic
;
(11a<i>S</i>)-7-Bromo-2,3,5,10,11,11a-hexahydro-1<i>H</i>-
pyrrolo[2,1-<i>c</i>][1,4]benzodiazepine-3,11-dione
;
_space_group_IT_number 19
_symmetry_cell_setting orthorhombic
_symmetry_space_group_name_Hall 'P 2ac 2ab'
_symmetry_space_group_name_H-M 'P 21 21 21'
_atom_sites_solution_hydrogens geom
_atom_sites_solution_primary direct
_atom_sites_solution_secondary difmap
_audit_creation_method SHELXL-97
_cell_angle_alpha 90.00
_cell_angle_beta 90.00
_cell_angle_gamma 90.00
_cell_formula_units_Z 4
_cell_length_a 4.3880(4)
_cell_length_b 13.1210(11)
_cell_length_c 19.8722(16)
_cell_measurement_reflns_used 3967
_cell_measurement_temperature 185(2)
_cell_measurement_theta_max 25.96
_cell_measurement_theta_min 2.57
_cell_volume 1144.14(17)
_computing_cell_refinement 'SAINT (Bruker, 2007)'
_computing_data_collection 'SMART (Bruker, 2007)'
_computing_data_reduction 'SAINT (Bruker, 2007)'
_computing_molecular_graphics 'SHELXTL (Sheldrick, 2008)'
_computing_publication_material 'SHELXTL (Sheldrick, 2008)'
_computing_structure_refinement 'SHELXTL (Sheldrick, 2008)'
_computing_structure_solution 'SHELXTL (Sheldrick, 2008)'
_diffrn_ambient_temperature 185(2)
_diffrn_measured_fraction_theta_full 1.000
_diffrn_measured_fraction_theta_max 1.000
_diffrn_measurement_device_type 'Bruker APEX CCD area-detector'
_diffrn_measurement_method '\f and \w scans'
_diffrn_radiation_monochromator graphite
_diffrn_radiation_source 'fine-focus sealed tube'
_diffrn_radiation_type MoK\a
_diffrn_radiation_wavelength 0.71073
_diffrn_reflns_av_R_equivalents 0.0206
_diffrn_reflns_av_sigmaI/netI 0.0380
_diffrn_reflns_limit_h_max 5
_diffrn_reflns_limit_h_min -5
_diffrn_reflns_limit_k_max 16
_diffrn_reflns_limit_k_min -14
_diffrn_reflns_limit_l_max 24
_diffrn_reflns_limit_l_min -23
_diffrn_reflns_number 7012
_diffrn_reflns_theta_full 25.99
_diffrn_reflns_theta_max 25.99
_diffrn_reflns_theta_min 1.86
_exptl_absorpt_coefficient_mu 3.583
_exptl_absorpt_correction_T_max 0.7875
_exptl_absorpt_correction_T_min 0.5061
_exptl_absorpt_correction_type multi-scan
_exptl_absorpt_process_details '(SADABS; Bruker, 2001)'
_exptl_crystal_colour colorless
_exptl_crystal_density_diffrn 1.713
_exptl_crystal_density_method 'not measured'
_exptl_crystal_description plate
_exptl_crystal_F_000 592
_exptl_crystal_size_max 0.22
_exptl_crystal_size_mid 0.18
_exptl_crystal_size_min 0.07
_refine_diff_density_max 0.486
_refine_diff_density_min -0.212
_refine_ls_abs_structure_details 'Flack (1983), 884 Friedel pairs'
_refine_ls_abs_structure_Flack -0.007(9)
_refine_ls_extinction_method none
_refine_ls_goodness_of_fit_ref 1.023
_refine_ls_hydrogen_treatment constr
_refine_ls_matrix_type full
_refine_ls_number_parameters 154
_refine_ls_number_reflns 2244
_refine_ls_number_restraints 0
_refine_ls_restrained_S_all 1.023
_refine_ls_R_factor_all 0.0251
_refine_ls_R_factor_gt 0.0222
_refine_ls_shift/su_max 0.001
_refine_ls_shift/su_mean 0.000
_refine_ls_structure_factor_coef Fsqd
_refine_ls_weighting_details 'calc w=1/[\s^2^(Fo^2^)+(0.0236P)^2^] where P=(Fo^2^+2Fc^2^)/3'
_refine_ls_weighting_scheme calc
_refine_ls_wR_factor_gt 0.0556
_refine_ls_wR_factor_ref 0.0567
_reflns_number_gt 2074
_reflns_number_total 2244
_reflns_threshold_expression I>2sigma(I)
_cod_data_source_file xu5404.cif
_cod_data_source_block I
_cod_database_code 2233327
_cod_database_fobs_code 2233327

loop_
_symmetry_equiv_pos_as_xyz
'x, y, z'
'-x+1/2, -y, z+1/2'
'-x, y+1/2, -z+1/2'
'x+1/2, -y+1/2, -z'

loop_
_atom_site_type_symbol
_atom_site_label
_atom_site_fract_x
_atom_site_fract_y
_atom_site_fract_z
_atom_site_U_iso_or_equiv
_atom_site_adp_type
_atom_site_calc_flag
_atom_site_refinement_flags
_atom_site_occupancy
_atom_site_symmetry_multiplicity
Br Br1 0.25401(6) 0.050666(16) 0.521650(10) 0.04269(9) Uani d . 1 1
O O1 1.0495(4) 0.02986(12) 0.85625(8) 0.0421(4) Uani d . 1 1
O O2 0.9421(4) 0.41192(12) 0.82097(8) 0.0443(4) Uani d . 1 1
N N1 0.8206(4) 0.16602(12) 0.80547(8) 0.0238(4) Uani d . 1 1
N N2 0.7499(5) 0.35871(11) 0.72148(7) 0.0275(3) Uani d . 1 1
H H2 0.8076 0.4163 0.7027 0.033 Uiso calc R 1 1
C C1 0.8919(5) 0.10757(16) 0.85843(11) 0.0301(5) Uani d . 1 1
C C2 0.7399(7) 0.15233(16) 0.92027(10) 0.0388(5) Uani d . 1 1
H H2A 0.8826 0.1537 0.9588 0.047 Uiso calc R 1 1
H H2B 0.5574 0.1123 0.9329 0.047 Uiso calc R 1 1
C C3 0.6517(5) 0.26009(17) 0.89928(10) 0.0322(5) Uani d . 1 1
H H3A 0.8033 0.3101 0.9157 0.039 Uiso calc R 1 1
H H3B 0.4489 0.2785 0.9175 0.039 Uiso calc R 1 1
C C4 0.6457(4) 0.25772(15) 0.82215(10) 0.0253(5) Uani d . 1 1
H H4 0.4310 0.2502 0.8060 0.030 Uiso calc R 1 1
C C5 0.9226(5) 0.14577(17) 0.73654(10) 0.0249(4) Uani d . 1 1
H H5A 0.9572 0.0717 0.7312 0.030 Uiso calc R 1 1
H H5B 1.1195 0.1808 0.7289 0.030 Uiso calc R 1 1
C C6 0.6986(4) 0.18057(14) 0.68438(9) 0.0214(4) Uani d . 1 1
C C7 0.6198(5) 0.28407(15) 0.67832(10) 0.0240(4) Uani d . 1 1
C C8 0.7940(5) 0.35007(14) 0.78876(10) 0.0276(4) Uani d . 1 1
C C9 0.5797(5) 0.11109(15) 0.63852(10) 0.0233(4) Uani d . 1 1
H H9 0.6271 0.0407 0.6424 0.028 Uiso calc R 1 1
C C10 0.3923(5) 0.14489(17) 0.58721(10) 0.0267(4) Uani d . 1 1
C C11 0.3113(5) 0.24598(17) 0.58081(10) 0.0295(5) Uani d . 1 1
H H11 0.1805 0.2676 0.5455 0.035 Uiso calc R 1 1
C C12 0.4250(5) 0.31536(17) 0.62704(11) 0.0291(5) Uani d . 1 1
H H12 0.3692 0.3851 0.6237 0.035 Uiso calc R 1 1

loop_
_atom_site_aniso_label
_atom_site_aniso_U_11
_atom_site_aniso_U_22
_atom_site_aniso_U_33
_atom_site_aniso_U_12
_atom_site_aniso_U_13
_atom_site_aniso_U_23
Br1 0.06219(16) 0.03517(14) 0.03072(13) 0.00004(16) -0.01668(12) -0.00718(8)
O1 0.0678(12) 0.0294(9) 0.0292(9) 0.0169(9) -0.0064(8) 0.0009(7)
O2 0.0671(12) 0.0285(9) 0.0374(10) -0.0143(9) -0.0088(9) -0.0034(7)
N1 0.0321(10) 0.0195(8) 0.0199(8) 0.0021(7) 0.0005(7) -0.0026(6)
N2 0.0391(9) 0.0173(7) 0.0262(8) -0.0044(10) 0.0027(9) -0.0003(6)
C1 0.0400(12) 0.0244(11) 0.0261(12) -0.0031(10) -0.0012(10) -0.0022(9)
C2 0.0597(13) 0.0332(11) 0.0235(10) 0.0038(16) 0.0059(14) 0.0014(8)
C3 0.0411(13) 0.0314(12) 0.0241(11) 0.0036(9) 0.0040(9) -0.0054(9)
C4 0.0293(11) 0.0230(10) 0.0236(10) 0.0028(8) 0.0022(8) -0.0028(8)
C5 0.0268(11) 0.0250(10) 0.0229(10) 0.0004(9) 0.0013(8) -0.0031(9)
C6 0.0230(11) 0.0221(9) 0.0190(9) 0.0013(8) 0.0077(8) 0.0005(7)
C7 0.0288(10) 0.0202(10) 0.0231(10) -0.0035(8) 0.0048(9) 0.0011(8)
C8 0.0316(12) 0.0195(9) 0.0318(11) 0.0024(10) 0.0010(9) -0.0039(8)
C9 0.0273(10) 0.0202(10) 0.0226(10) -0.0005(8) 0.0028(9) -0.0010(8)
C10 0.0313(10) 0.0271(11) 0.0218(11) -0.0033(9) 0.0014(9) -0.0043(9)
C11 0.0359(13) 0.0320(11) 0.0205(10) 0.0047(10) -0.0015(9) 0.0051(8)
C12 0.0383(12) 0.0219(11) 0.0271(12) 0.0035(9) 0.0050(10) 0.0029(9)

loop_
_atom_type_symbol
_atom_type_description
_atom_type_scat_dispersion_real
_atom_type_scat_dispersion_imag
_atom_type_scat_source
C C 0.0033 0.0016 'International Tables Vol C Tables 4.2.6.8 and 6.1.1.4'
H H 0.0000 0.0000 'International Tables Vol C Tables 4.2.6.8 and 6.1.1.4'
N N 0.0061 0.0033 'International Tables Vol C Tables 4.2.6.8 and 6.1.1.4'
O O 0.0106 0.0060 'International Tables Vol C Tables 4.2.6.8 and 6.1.1.4'
Br Br -0.2901 2.4595 'International Tables Vol C Tables 4.2.6.8 and 6.1.1.4'

loop_
_geom_angle_atom_site_label_1
_geom_angle_atom_site_label_2
_geom_angle_atom_site_label_3
_geom_angle
C1 N1 C4 114.51(16)
C1 N1 C5 124.01(17)
C4 N1 C5 121.36(15)
C8 N2 C7 126.49(16)
C8 N2 H2 116.8
C7 N2 H2 116.8
O1 C1 N1 125.2(2)
O1 C1 C2 126.5(2)
N1 C1 C2 108.19(18)
C1 C2 C3 104.43(17)
C1 C2 H2A 110.9
C3 C2 H2A 110.9
C1 C2 H2B 110.9
C3 C2 H2B 110.9
H2A C2 H2B 108.9
C2 C3 C4 105.02(17)
C2 C3 H3A 110.7
C4 C3 H3A 110.7
C2 C3 H3B 110.7
C4 C3 H3B 110.7
H3A C3 H3B 108.8
N1 C4 C8 109.27(16)
N1 C4 C3 103.52(16)
C8 C4 C3 114.27(17)
N1 C4 H4 109.9
C8 C4 H4 109.9
C3 C4 H4 109.9
N1 C5 C6 113.00(16)
N1 C5 H5A 109.0
C6 C5 H5A 109.0
N1 C5 H5B 109.0
C6 C5 H5B 109.0
H5A C5 H5B 107.8
C9 C6 C7 118.99(18)
C9 C6 C5 119.95(17)
C7 C6 C5 120.95(18)
C12 C7 C6 119.90(19)
C12 C7 N2 119.02(18)
C6 C7 N2 120.98(18)
O2 C8 N2 122.50(19)
O2 C8 C4 121.76(18)
N2 C8 C4 115.73(17)
C10 C9 C6 119.74(19)
C10 C9 H9 120.1
C6 C9 H9 120.1
C11 C10 C9 121.97(19)
C11 C10 Br1 118.79(15)
C9 C10 Br1 119.20(16)
C10 C11 C12 118.56(19)
C10 C11 H11 120.7
C12 C11 H11 120.7
C11 C12 C7 120.8(2)
C11 C12 H12 119.6
C7 C12 H12 119.6

loop_
_geom_bond_atom_site_label_1
_geom_bond_atom_site_label_2
_geom_bond_distance
Br1 C10 1.896(2)
O1 C1 1.233(3)
O2 C8 1.221(2)
N1 C1 1.339(3)
N1 C4 1.465(2)
N1 C5 1.465(3)
N2 C8 1.356(2)
N2 C7 1.422(3)
N2 H2 0.8800
C1 C2 1.517(3)
C2 C3 1.524(3)
C2 H2A 0.9900
C2 H2B 0.9900
C3 C4 1.533(3)
C3 H3A 0.9900
C3 H3B 0.9900
C4 C8 1.527(3)
C4 H4 1.0000
C5 C6 1.500(3)
C5 H5A 0.9900
C5 H5B 0.9900
C6 C9 1.391(3)
C6 C7 1.406(3)
C7 C12 1.392(3)
C9 C10 1.383(3)
C9 H9 0.9500
C10 C11 1.379(3)
C11 C12 1.386(3)
C11 H11 0.9500
C12 H12 0.9500

loop_
_geom_hbond_atom_site_label_D
_geom_hbond_atom_site_label_H
_geom_hbond_atom_site_label_A
_geom_hbond_site_symmetry_A
_geom_hbond_distance_DH
_geom_hbond_distance_HA
_geom_hbond_distance_DA
_geom_hbond_angle_DHA
N2 H2 O1 3_756 0.88 2.00 2.864(2) 168.6
C5 H5A O2 3_746 0.99 2.38 3.328(3) 160.1

loop_
_cod_related_entry_id
_cod_related_entry_database
_cod_related_entry_code
1 ChemSpider 30657372
